data_4313385
loop_
_publ_author_name
'Artur Kr\;e\.zel'
'Rafa\/l Latajka'
'Grzegorz D. Bujacz'
'Wojciech Bal'

_publ_section_title
;
 Coordination Properties of Tris(2-carboxyethyl)phosphine, a Newly
 Introduced Thiol Reductant, and Its Oxide
;
_journal_name_full 'Inorganic Chemistry'
_journal_page_first 1994
_journal_page_last 2003
_journal_paper_doi 10.1021/ic025969y
_journal_volume 42
_journal_year 2003
_chemical_formula_sum 'C9 H16 Cl O6 P'
_chemical_formula_weight 286.64
_chemical_name_systematic
; 
 ? 
;
_space_group_IT_number 29
_symmetry_cell_setting orthorhombic
_symmetry_space_group_name_Hall 'P 2c -2ac'
_symmetry_space_group_name_H-M 'P c a 21'
_atom_sites_solution_hydrogens geom
_atom_sites_solution_primary direct
_atom_sites_solution_secondary difmap
_audit_creation_method SHELXL
_cell_angle_alpha 90.00
_cell_angle_beta 90.00
_cell_angle_gamma 90.00
_cell_formula_units_Z 8
_cell_length_a 23.464(2)
_cell_length_b 6.7161(4)
_cell_length_c 15.9813(14)
_cell_measurement_temperature 293(2)
_cell_volume 2518.4(3)
_computing_structure_refinement 'SHELXL-93 (Sheldrick, 1993)'
_computing_structure_solution 'SHELXS-86 (Sheldrick, 1990)'
_diffrn_ambient_temperature 293(2)
_diffrn_radiation_monochromator graphite
_diffrn_radiation_source 'fine-focus sealed tube'
_diffrn_radiation_type CuK\a
_diffrn_radiation_wavelength 1.54178
_diffrn_reflns_av_R_equivalents 0.0000
_diffrn_reflns_av_sigmaI/netI 0.0139
_diffrn_reflns_limit_h_max 29
_diffrn_reflns_limit_h_min 0
_diffrn_reflns_limit_k_max 8
_diffrn_reflns_limit_k_min 0
_diffrn_reflns_limit_l_max 20
_diffrn_reflns_limit_l_min -20
_diffrn_reflns_number 5181
_diffrn_reflns_theta_max 74.89
_diffrn_reflns_theta_min 3.77
_exptl_absorpt_coefficient_mu 4.055
_exptl_crystal_density_diffrn 1.512
_exptl_crystal_F_000 1200
_refine_diff_density_max 0.472
_refine_diff_density_min -0.274
_refine_diff_density_rms 0.067
_refine_ls_abs_structure_details 'Flack H D (1983), Acta Cryst. A39, 876-881'
_refine_ls_abs_structure_Flack 0.471(14)
_refine_ls_extinction_method none
_refine_ls_goodness_of_fit_all 1.055
_refine_ls_goodness_of_fit_obs 1.061
_refine_ls_matrix_type full
_refine_ls_number_parameters 426
_refine_ls_number_reflns 5117
_refine_ls_number_restraints 7
_refine_ls_restrained_S_all 1.063
_refine_ls_restrained_S_obs 1.060
_refine_ls_R_factor_all 0.0388
_refine_ls_R_factor_obs 0.0363
_refine_ls_shift/esd_max 0.001
_refine_ls_shift/esd_mean 0.000
_refine_ls_structure_factor_coef Fsqd
_refine_ls_weighting_details 'w=1/[\s^2^(Fo^2^)+(0.0662P)^2^+0.5747P] where P=(Fo^2^+2Fc^2^)/3'
_refine_ls_weighting_scheme calc
_refine_ls_wR_factor_all 0.1025
_refine_ls_wR_factor_obs 0.0996
_reflns_number_observed 4940
_reflns_number_total 5181
_reflns_observed_criterion >2sigma(I)
_cod_data_source_file ic025969ysi20021119_044202.cif
_cod_data_source_block bal3ndp
_cod_depositor_comments
;
The following automatic conversions were performed:

'_refine_ls_weighting_scheme' value 'calc
w=1/[\s^2^(Fo^2^)+(0.0662P)^2^+0.5747P] where P=(Fo^2^+2Fc^2^)/3' was
changed to 'calc'. New tag '_refine_ls_weighting_details' was
created. The value of the new tag was set to
'w=1/[\s^2^(Fo^2^)+(0.0662P)^2^+0.5747P] where P=(Fo^2^+2Fc^2^)/3'.

Automatic conversion script
Id: cif_fix_values 3143 2015-03-26 13:38:13Z robertas 
;
_cod_original_cell_volume 2518.4(4)
_cod_database_code 4313385

loop_
_symmetry_equiv_pos_as_xyz
'x, y, z'
'-x, -y, z+1/2'
'x+1/2, -y, z'
'-x+1/2, y, z+1/2'

loop_
_atom_site_aniso_label
_atom_site_aniso_U_11
_atom_site_aniso_U_22
_atom_site_aniso_U_33
_atom_site_aniso_U_23
_atom_site_aniso_U_13
_atom_site_aniso_U_12
Cl1A 0.0397(3) 0.0669(4) 0.0837(6) 0.0045(4) 0.0140(3) 0.0066(3)
P1A 0.0394(9) 0.0438(14) 0.0315(6) -0.0005(7) 0.0018(6) -0.0020(7)
C1A 0.045(3) 0.046(3) 0.044(2) 0.001(3) -0.001(2) -0.006(2)
P1A' 0.040(3) 0.035(3) 0.056(3) 0.008(2) 0.000(2) 0.009(2)
C1A' 0.049(7) 0.037(6) 0.035(5) 0.006(5) -0.004(5) -0.005(5)
C2A 0.0441(14) 0.062(2) 0.0384(13) -0.0004(11) 0.0010(10) -0.0105(11)
C3A 0.0479(13) 0.0403(11) 0.0367(12) -0.0012(10) 0.0042(11) -0.0011(9)
O1A 0.0509(12) 0.0720(13) 0.0533(13) -0.0019(10) 0.0094(10) 0.0147(9)
O2A 0.0443(9) 0.0786(13) 0.0388(9) -0.0126(9) -0.0022(8) 0.0039(9)
C4A 0.0398(13) 0.065(2) 0.0428(14) 0.0020(12) 0.0017(11) -0.0038(11)
C5A 0.0420(13) 0.0571(15) 0.0352(12) 0.0061(10) 0.0006(10) -0.0024(10)
C6A 0.0433(13) 0.0421(11) 0.0373(13) 0.0036(9) 0.0043(11) -0.0016(9)
O3A 0.0471(11) 0.0673(12) 0.0417(10) 0.0089(9) -0.0044(8) 0.0021(9)
O4A 0.0487(11) 0.0760(14) 0.0535(11) 0.0123(10) 0.0137(9) -0.0033(10)
C7A 0.034(2) 0.049(2) 0.049(2) 0.004(2) -0.0041(14) -0.005(2)
C8A 0.034(2) 0.051(2) 0.044(2) 0.0038(15) 0.0022(13) -0.007(2)
O5A 0.049(2) 0.049(2) 0.068(2) 0.0070(15) -0.010(2) -0.011(2)
O6A 0.034(2) 0.055(2) 0.065(2) 0.002(2) 0.0031(13) -0.002(2)
C7A' 0.041(5) 0.068(7) 0.084(7) 0.015(6) -0.004(5) 0.007(5)
C8A' 0.033(5) 0.064(6) 0.056(5) 0.006(4) -0.002(4) 0.009(5)
O5A' 0.037(4) 0.048(5) 0.092(6) 0.012(5) 0.004(4) -0.004(4)
O6A' 0.035(4) 0.050(4) 0.081(5) 0.009(4) -0.012(4) 0.006(3)
C9A 0.0353(12) 0.0547(14) 0.0323(11) -0.0006(10) 0.0007(9) -0.0025(10)
Cl1B 0.0400(3) 0.0670(4) 0.0632(4) -0.0044(3) 0.0052(3) 0.0089(3)
P1B 0.0430(14) 0.039(2) 0.0297(12) 0.003(2) -0.0014(10) 0.004(2)
C1B 0.039(4) 0.054(5) 0.039(3) -0.003(3) -0.001(3) -0.004(3)
P1B" 0.047(2) 0.035(2) 0.0334(14) 0.002(2) 0.0024(12) 0.008(2)
C1B" 0.045(5) 0.041(4) 0.040(3) 0.001(3) -0.009(4) -0.004(3)
C2B 0.057(2) 0.068(2) 0.0395(14) -0.0046(12) 0.0073(12) -0.0193(14)
C3B 0.0508(14) 0.0426(12) 0.0429(14) -0.0028(10) 0.0089(11) -0.0032(10)
O1B 0.0653(14) 0.0737(14) 0.0604(14) -0.0078(11) 0.0246(12) 0.0075(11)
O2B 0.0443(9) 0.0658(11) 0.0428(9) -0.0094(9) -0.0009(8) 0.0084(8)
C4B 0.0436(13) 0.065(2) 0.0391(13) -0.0089(11) 0.0003(11) -0.0047(11)
C5B 0.0451(13) 0.061(2) 0.0322(12) -0.0048(11) -0.0028(10) 0.0004(12)
C6B 0.0414(12) 0.0421(12) 0.0419(14) -0.0033(10) 0.0000(10) 0.0006(9)
O3B 0.0547(12) 0.0661(12) 0.0489(11) 0.0093(9) -0.0037(9) 0.0027(9)
O4B 0.0456(10) 0.0701(13) 0.0549(11) 0.0079(9) 0.0046(9) 0.0018(10)
C7B 0.036(2) 0.044(2) 0.052(3) -0.003(2) -0.011(2) 0.000(2)
C8B 0.034(2) 0.046(3) 0.051(3) 0.002(2) -0.003(2) -0.005(2)
O5B 0.044(3) 0.048(2) 0.066(3) -0.001(2) -0.014(2) -0.007(2)
O6B 0.027(2) 0.054(3) 0.063(2) 0.002(3) -0.005(2) -0.001(2)
C7B" 0.036(2) 0.053(3) 0.044(2) 0.001(2) 0.008(2) 0.003(2)
C8B" 0.035(3) 0.057(3) 0.057(3) 0.010(3) -0.001(2) 0.001(3)
O5B" 0.034(2) 0.060(3) 0.084(4) 0.013(3) -0.005(2) -0.002(2)
O6B" 0.044(3) 0.043(2) 0.064(3) 0.002(2) -0.010(2) 0.004(2)
C9B 0.0306(11) 0.0529(13) 0.0392(12) 0.0031(10) -0.0025(9) -0.0023(10)

loop_
_atom_site_label
_atom_site_type_symbol
_atom_site_fract_x
_atom_site_fract_y
_atom_site_fract_z
_atom_site_U_iso_or_equiv
_atom_site_thermal_displace_type
_atom_site_occupancy
_atom_site_calc_flag
_atom_site_refinement_flags
_atom_site_disorder_group
Cl1A Cl 0.31182(3) 0.93467(12) 0.09201(6) 0.0634(2) Uani 1 d . .
P1A P 0.5425(2) 0.1085(5) 0.2073(2) 0.0382(6) Uani 0.714(7) d P 1
H1A H 0.5982(2) 0.1565(5) 0.2313(2) 0.051 Uiso 0.714(7) calc PR 1
C1A C 0.5129(3) -0.0469(10) 0.2877(5) 0.0449(14) Uani 0.714(7) d P 1
H11A H 0.4726(3) -0.0634(10) 0.2765(5) 0.060 Uiso 0.714(7) calc PR 1
H12A H 0.5305(3) -0.1773(10) 0.2835(5) 0.060 Uiso 0.714(7) calc PR 1
P1A' P 0.5335(4) 0.0680(13) 0.2016(7) 0.044(2) Uani 0.286(7) d P 2
H1A' H 0.5778(4) 0.2023(13) 0.2179(7) 0.058 Uiso 0.286(7) calc PR 2
C1A' C 0.5278(7) -0.0973(23) 0.2877(13) 0.041(3) Uani 0.286(7) d PU 2
H11' H 0.4955(7) -0.1853(23) 0.2793(13) 0.054 Uiso 0.286(7) calc PR 2
H12' H 0.5619(7) -0.1785(23) 0.2911(13) 0.054 Uiso 0.286(7) calc PR 2
C2A C 0.51955(12) 0.0254(5) 0.3757(2) 0.0480(6) Uani 1 d . .
H21A H 0.50431(12) 0.1594(5) 0.3786(2) 0.064 Uiso 0.714(7) calc PR 1
H22A H 0.49605(12) -0.0577(5) 0.4114(2) 0.064 Uiso 0.714(7) calc PR 1
H21' H 0.50567(12) 0.1592(5) 0.3655(2) 0.064 Uiso 0.286(7) calc PR 2
H22' H 0.49325(12) -0.0429(5) 0.4127(2) 0.064 Uiso 0.286(7) calc PR 2
C3A C 0.57844(11) 0.0287(3) 0.4116(2) 0.0417(5) Uani 1 d . .
O1A O 0.62084(10) -0.0139(3) 0.37324(14) 0.0587(6) Uani 1 d . .
O2A O 0.57828(8) 0.0838(3) 0.49045(12) 0.0539(5) Uani 1 d . .
H2A H 0.6109(2) 0.0802(55) 0.5089(7) 0.072 Uiso 1 calc R .
C4A C 0.54727(12) -0.0459(5) 0.1121(2) 0.0491(6) Uani 1 d . .
H41A H 0.55662(12) -0.1813(5) 0.1282(2) 0.065 Uiso 1 calc R 1
H42A H 0.51028(12) -0.0483(5) 0.0851(2) 0.065 Uiso 1 calc R 1
C5A C 0.59149(12) 0.0276(4) 0.0497(2) 0.0448(6) Uani 1 d . .
H51A H 0.58930(12) -0.0524(4) -0.0008(2) 0.060 Uiso 1 calc R .
H52A H 0.58300(12) 0.1643(4) 0.0346(2) 0.060 Uiso 1 calc R .
C6A C 0.65056(11) 0.0166(3) 0.0843(2) 0.0409(5) Uani 1 d . .
O3A O 0.66256(9) -0.0417(3) 0.15281(12) 0.0520(5) Uani 1 d . .
O4A O 0.68914(9) 0.0804(4) 0.02924(14) 0.0594(5) Uani 1 d . .
H41A H 0.7210(2) 0.0746(56) 0.0503(9) 0.079 Uiso 1 calc R .
C7A C 0.50493(14) 0.3357(5) 0.1936(2) 0.0442(10) Uani 0.714(7) d P 1
H71A H 0.51274(14) 0.4194(5) 0.2417(2) 0.059 Uiso 0.714(7) calc PR 1
H72A H 0.52063(14) 0.4024(5) 0.1450(2) 0.059 Uiso 0.714(7) calc PR 1
C8A C 0.4406(2) 0.3245(6) 0.1827(2) 0.0431(10) Uani 0.714(7) d P 1
H81A H 0.4315(2) 0.2405(6) 0.1351(2) 0.057 Uiso 0.714(7) calc PR 1
H82A H 0.4235(2) 0.2662(6) 0.2321(2) 0.057 Uiso 0.714(7) calc PR 1
O5A O 0.4449(2) 0.6812(6) 0.1653(2) 0.0553(8) Uani 0.714(7) d P 1
O6A O 0.3612(2) 0.5314(7) 0.1605(3) 0.0512(9) Uani 0.714(7) d P 1
H6A H 0.3508(3) 0.6416(26) 0.1445(34) 0.068 Uiso 0.714(7) calc PR 1
C7A' C 0.4663(4) 0.2073(18) 0.1984(9) 0.064(3) Uani 0.286(7) d P 2
H71' H 0.4415(4) 0.1453(18) 0.1574(9) 0.086 Uiso 0.286(7) calc PR 2
H72' H 0.4479(4) 0.1953(18) 0.2525(9) 0.086 Uiso 0.286(7) calc PR 2
C8A' C 0.4716(4) 0.4252(17) 0.1774(7) 0.051(3) Uani 0.286(7) d P 2
H81' H 0.4938(4) 0.4899(17) 0.2209(7) 0.067 Uiso 0.286(7) calc PR 2
H82' H 0.4926(4) 0.4381(17) 0.1254(7) 0.067 Uiso 0.286(7) calc PR 2
O5A' O 0.3705(4) 0.4401(16) 0.1671(8) 0.059(2) Uani 0.286(7) d P 2
O6A' O 0.4198(4) 0.7255(14) 0.1625(6) 0.056(2) Uani 0.286(7) d P 2
H6A' H 0.3877(8) 0.7730(20) 0.1667(87) 0.074 Uiso 0.286(7) calc PR 2
C9A C 0.41688(11) 0.5302(4) 0.1688(2) 0.0408(5) Uani 1 d . .
Cl1B Cl 0.43749(3) -0.47911(11) 0.40361(6) 0.0567(2) Uani 1 d . .
P1B P 0.2071(4) 0.3557(10) 0.2966(6) 0.0372(9) Uani 0.516(6) d P 3
H1B H 0.1506(4) 0.3137(10) 0.2745(6) 0.049 Uiso 0.516(6) calc PR 3
C1B C 0.2353(4) 0.5206(14) 0.2174(6) 0.044(2) Uani 0.516(6) d P 3
H11B H 0.2194(4) 0.6518(14) 0.2270(6) 0.058 Uiso 0.516(6) calc PR 3
H12B H 0.2761(4) 0.5308(14) 0.2261(6) 0.058 Uiso 0.516(6) calc PR 3
P1B" P 0.2130(4) 0.3968(10) 0.2912(6) 0.0382(10) Uani 0.484(6) d P 4
H1B" H 0.1669(4) 0.2695(10) 0.2758(6) 0.051 Uiso 0.484(6) calc PR 4
C1B" C 0.2177(4) 0.5711(14) 0.2111(7) 0.042(2) Uani 0.484(6) d P 4
H11" H 0.1833(4) 0.6516(14) 0.2104(7) 0.056 Uiso 0.484(6) calc PR 4
H12" H 0.2498(4) 0.6586(14) 0.2214(7) 0.056 Uiso 0.484(6) calc PR 4
C2B C 0.22522(13) 0.4669(5) 0.1243(2) 0.0548(7) Uani 1 d . .
H21B H 0.24905(13) 0.5550(5) 0.0912(2) 0.073 Uiso 0.516(6) calc PR 3
H22B H 0.23970(13) 0.3331(5) 0.1160(2) 0.073 Uiso 0.516(6) calc PR 3
H21" H 0.25231(13) 0.5385(5) 0.0897(2) 0.073 Uiso 0.484(6) calc PR 4
H22" H 0.23816(13) 0.3307(5) 0.1310(2) 0.073 Uiso 0.484(6) calc PR 4
C3B C 0.16699(12) 0.4734(4) 0.0870(2) 0.0455(6) Uani 1 d . .
O1B O 0.12486(11) 0.5280(4) 0.1237(2) 0.0665(6) Uani 1 d . .
O2B O 0.16704(8) 0.4134(3) 0.00779(12) 0.0510(4) Uani 1 d . .
H2B H 0.1355(5) 0.4324(50) -0.0127(7) 0.068 Uiso 1 calc R .
C4B C 0.20472(12) 0.5088(5) 0.3928(2) 0.0492(6) Uani 1 d . .
H41B H 0.24113(12) 0.5007(5) 0.4213(2) 0.065 Uiso 1 calc R 3
H42B H 0.19816(12) 0.6470(5) 0.3779(2) 0.065 Uiso 1 calc R 3
C5B C 0.15785(11) 0.4388(4) 0.4511(2) 0.0461(6) Uani 1 d . .
H51B H 0.16318(11) 0.2983(4) 0.4627(2) 0.061 Uiso 1 calc R .
H52B H 0.16088(11) 0.5101(4) 0.5037(2) 0.061 Uiso 1 calc R .
C6B C 0.09946(11) 0.4698(4) 0.4157(2) 0.0418(5) Uani 1 d . .
O3B O 0.09033(10) 0.5357(3) 0.34696(13) 0.0566(5) Uani 1 d . .
O4B O 0.05869(9) 0.4162(3) 0.46861(13) 0.0568(5) Uani 1 d . .
H4B H 0.02756(14) 0.4476(52) 0.4494(11) 0.076 Uiso 1 calc R .
C7B C 0.2424(2) 0.1271(7) 0.3064(3) 0.0441(13) Uani 0.516(6) d P 3
H71B H 0.2257(2) 0.0551(7) 0.3529(3) 0.059 Uiso 0.516(6) calc PR 3
H72B H 0.2353(2) 0.0498(7) 0.2561(3) 0.059 Uiso 0.516(6) calc PR 3
C8B C 0.3063(2) 0.1384(8) 0.3199(3) 0.0438(13) Uani 0.516(6) d P 3
H81B H 0.3241(2) 0.1973(8) 0.2710(3) 0.058 Uiso 0.516(6) calc PR 3
H82B H 0.3143(2) 0.2233(8) 0.3676(3) 0.058 Uiso 0.516(6) calc PR 3
O5B O 0.3022(2) -0.2173(7) 0.3300(3) 0.0528(11) Uani 0.516(6) d P 3
O6B O 0.3862(2) -0.0661(9) 0.3443(3) 0.0481(11) Uani 0.516(6) d P 3
H6B H 0.3967(4) -0.1812(16) 0.3518(47) 0.064 Uiso 0.516(6) calc PR 3
C7B" C 0.2803(2) 0.2494(8) 0.2917(4) 0.0442(14) Uani 0.484(6) d P 4
H71" H 0.2927(2) 0.2306(8) 0.2344(4) 0.059 Uiso 0.484(6) calc PR 4
H72" H 0.3095(2) 0.3257(8) 0.3203(4) 0.059 Uiso 0.484(6) calc PR 4
C8B" C 0.2754(2) 0.0477(9) 0.3331(4) 0.049(2) Uani 0.484(6) d P 4
H81" H 0.2619(2) 0.0652(9) 0.3900(4) 0.066 Uiso 0.484(6) calc PR 4
H82" H 0.2475(2) -0.0314(9) 0.3032(4) 0.066 Uiso 0.484(6) calc PR 4
O5B" O 0.3770(2) 0.0293(11) 0.3406(4) 0.0597(15) Uani 0.484(6) d P 4
O6B" O 0.3267(3) -0.2519(7) 0.3481(3) 0.0504(11) Uani 0.484(6) d P 4
H6B" H 0.3583(5) -0.3030(20) 0.3452(50) 0.067 Uiso 0.484(6) calc PR 4
C9B C 0.33090(11) -0.0622(4) 0.3349(2) 0.0409(5) Uani 1 d . .

loop_
_atom_type_symbol
_atom_type_description
_atom_type_scat_dispersion_real
_atom_type_scat_dispersion_imag
_atom_type_scat_source
C C 0.0181 0.0091 'International Tables Vol C Tables 4.2.6.8 and 6.1.1.4'
H H 0.0000 0.0000 'International Tables Vol C Tables 4.2.6.8 and 6.1.1.4'
O O 0.0492 0.0322 'International Tables Vol C Tables 4.2.6.8 and 6.1.1.4'
P P 0.2955 0.4335 'International Tables Vol C Tables 4.2.6.8 and 6.1.1.4'
Cl Cl 0.3639 0.7018 'International Tables Vol C Tables 4.2.6.8 and 6.1.1.4'

loop_
_geom_angle_atom_site_label_1
_geom_angle_atom_site_label_2
_geom_angle_atom_site_label_3
_geom_angle
_geom_angle_site_symmetry_1
_geom_angle_site_symmetry_3
_geom_angle_publ_flag
C7A P1A C1A 113.3(3) . . ?
C7A P1A C4A 114.3(2) . . ?
C1A P1A C4A 106.7(3) . . ?
C7A P1A H1A 107.39(15) . . ?
C1A P1A H1A 107.4(3) . . ?
C4A P1A H1A 107.39(14) . . ?
C2A C1A P1A 116.4(4) . . ?
C2A C1A H11A 108.2(3) . . ?
P1A C1A H11A 108.2(3) . . ?
C2A C1A H12A 108.2(3) . . ?
P1A C1A H12A 108.2(2) . . ?
H11A C1A H12A 107.3 . . ?
C4A P1A' C1A' 113.3(7) . . ?
C4A P1A' C7A' 112.3(7) . . ?
C1A' P1A' C7A' 106.0(8) . . ?
C4A P1A' H1A' 108.3(3) . . ?
C1A' P1A' H1A' 108.3(7) . . ?
C7A' P1A' H1A' 108.3(5) . . ?
C2A C1A' P1A' 111.1(9) . . ?
C2A C1A' H11' 109.4(7) . . ?
P1A' C1A' H11' 109.4(7) . . ?
C2A C1A' H12' 109.4(6) . . ?
P1A' C1A' H12' 109.4(6) . . ?
H11' C1A' H12' 108.0 . . ?
C1A C2A C3A 117.5(3) . . ?
C3A C2A C1A' 103.1(6) . . ?
C1A C2A H21A 107.9(3) . . ?
C1A C2A H22A 107.9(3) . . ?
C3A C2A H21A 107.93(15) . . ?
C3A C2A H22A 107.93(14) . . ?
H21A C2A H22A 107.2 . . ?
C3A C2A H21' 111.14(15) . . ?
C1A' C2A H21' 111.1(6) . . ?
C3A C2A H22' 111.14(14) . . ?
C1A' C2A H22' 111.1(7) . . ?
H21' C2A H22' 109.1 . . ?
O1A C3A O2A 123.9(3) . . ?
O1A C3A C2A 124.4(3) . . ?
O2A C3A C2A 111.7(2) . . ?
C3A O2A H2A 109.47(15) . . ?
C5A C4A P1A' 123.4(4) . . ?
C5A C4A P1A 113.6(2) . . ?
C5A C4A H41A 108.8(2) . . ?
P1A C4A H41A 108.85(15) . . ?
C5A C4A H42A 108.85(15) . . ?
P1A C4A H42A 108.85(14) . . ?
H41A C4A H42A 107.7 . . ?
C6A C5A C4A 112.0(2) . . ?
C6A C5A H51A 109.22(14) . . ?
C4A C5A H51A 109.2(2) . . ?
C6A C5A H52A 109.22(14) . . ?
C4A C5A H52A 109.2(2) . . ?
H51A C5A H52A 107.9 . . ?
O3A C6A O4A 123.3(3) . . ?
O3A C6A C5A 125.0(2) . . ?
O4A C6A C5A 111.7(2) . . ?
C6A O4A H41A 109.5(2) . . ?
C8A C7A P1A 117.7(3) . . ?
C8A C7A H71A 107.9(2) . . ?
P1A C7A H71A 107.9(2) . . ?
C8A C7A H72A 107.9(2) . . ?
P1A C7A H72A 107.9(2) . . ?
H71A C7A H72A 107.2 . . ?
C9A C8A C7A 109.8(3) . . ?
C9A C8A H81A 109.7(2) . . ?
C7A C8A H81A 109.7(2) . . ?
C9A C8A H82A 109.7(2) . . ?
C7A C8A H82A 109.7(2) . . ?
H81A C8A H82A 108.2 . . ?
C9A O6A H6A 109.5(2) . . ?
C8A' C7A' P1A' 115.5(8) . . ?
C8A' C7A' H71' 108.4(7) . . ?
P1A' C7A' H71' 108.4(5) . . ?
C8A' C7A' H72' 108.4(7) . . ?
P1A' C7A' H72' 108.4(5) . . ?
H71' C7A' H72' 107.5 . . ?
C9A C8A' C7A' 114.4(8) . . ?
C9A C8A' H81' 108.7(5) . . ?
C7A' C8A' H81' 108.7(7) . . ?
C9A C8A' H82' 108.7(5) . . ?
C7A' C8A' H82' 108.7(7) . . ?
H81' C8A' H82' 107.6 . . ?
C9A O6A' H6A' 109.5(5) . . ?
O5A C9A O6A 122.0(3) . . ?
O5A' C9A O6A' 121.9(6) . . ?
O5A' C9A C8A' 122.1(7) . . ?
O6A' C9A C8A' 116.0(6) . . ?
O5A C9A C8A 125.1(3) . . ?
O6A C9A C8A 112.9(3) . . ?
C7B P1B C1B 115.2(6) . . ?
C7B P1B C4B 115.3(5) . . ?
C1B P1B C4B 104.6(4) . . ?
C7B P1B H1B 107.0(3) . . ?
C1B P1B H1B 107.0(4) . . ?
C4B P1B H1B 107.0(3) . . ?
C2B C1B P1B 118.3(6) . . ?
C2B C1B H11B 107.7(4) . . ?
P1B C1B H11B 107.7(4) . . ?
C2B C1B H12B 107.7(3) . . ?
P1B C1B H12B 107.7(4) . . ?
H11B C1B H12B 107.1 . . ?
C1B" P1B" C4B 112.9(5) . . ?
C1B" P1B" C7B" 107.9(6) . . ?
C4B P1B" C7B" 108.1(6) . . ?
C1B" P1B" H1B" 109.3(5) . . ?
C4B P1B" H1B" 109.3(3) . . ?
C7B" P1B" H1B" 109.3(3) . . ?
C2B C1B" P1B" 111.1(6) . . ?
C2B C1B" H11" 109.4(3) . . ?
P1B" C1B" H11" 109.4(5) . . ?
C2B C1B" H12" 109.4(4) . . ?
P1B" C1B" H12" 109.4(5) . . ?
H11" C1B" H12" 108.0 . . ?
C3B C2B C1B 121.1(4) . . ?
C3B C2B C1B" 103.7(4) . . ?
C3B C2B H21B 107.05(15) . . ?
C1B C2B H21B 107.0(4) . . ?
C3B C2B H22B 107.0(2) . . ?
C1B C2B H22B 107.0(4) . . ?
H21B C2B H22B 106.8 . . ?
C3B C2B H21" 111.01(15) . . ?
C1B" C2B H21" 111.0(4) . . ?
C3B C2B H22" 111.0(2) . . ?
C1B" C2B H22" 111.0(3) . . ?
H21" C2B H22" 109.0 . . ?
O1B C3B O2B 123.8(3) . . ?
O1B C3B C2B 124.4(3) . . ?
O2B C3B C2B 111.8(2) . . ?
C3B O2B H2B 109.47(15) . . ?
C5B C4B P1B" 120.2(3) . . ?
C5B C4B P1B 111.1(3) . . ?
C5B C4B H41B 109.42(15) . . ?
P1B C4B H41B 109.4(3) . . ?
C5B C4B H42B 109.4(2) . . ?
P1B C4B H42B 109.4(2) . . ?
H41B C4B H42B 108.0 . . ?
C6B C5B C4B 112.9(2) . . ?
C6B C5B H51B 109.01(14) . . ?
C4B C5B H51B 109.0(2) . . ?
C6B C5B H52B 109.01(14) . . ?
C4B C5B H52B 109.01(14) . . ?
H51B C5B H52B 107.8 . . ?
O3B C6B O4B 123.6(3) . . ?
O3B C6B C5B 124.0(3) . . ?
O4B C6B C5B 112.4(2) . . ?
C6B O4B H4B 109.47(15) . . ?
C8B C7B P1B 115.9(4) . . ?
C8B C7B H71B 108.3(3) . . ?
P1B C7B H71B 108.3(3) . . ?
C8B C7B H72B 108.3(3) . . ?
P1B C7B H72B 108.3(3) . . ?
H71B C7B H72B 107.4 . . ?
C9B C8B C7B 111.2(4) . . ?
C9B C8B H81B 109.4(2) . . ?
C7B C8B H81B 109.4(3) . . ?
C9B C8B H82B 109.4(2) . . ?
C7B C8B H82B 109.4(3) . . ?
H81B C8B H82B 108.0 . . ?
C9B O6B H6B 109.5(3) . . ?
C8B" C7B" P1B" 114.5(4) . . ?
C8B" C7B" H71" 108.6(3) . . ?
P1B" C7B" H71" 108.6(3) . . ?
C8B" C7B" H72" 108.6(3) . . ?
P1B" C7B" H72" 108.6(3) . . ?
H71" C7B" H72" 107.6 . . ?
C9B C8B" C7B" 112.7(4) . . ?
C9B C8B" H81" 109.1(3) . . ?
C7B" C8B" H81" 109.1(3) . . ?
C9B C8B" H82" 109.1(3) . . ?
C7B" C8B" H82" 109.1(3) . . ?
H81" C8B" H82" 107.8 . . ?
C9B O6B" H6B" 109.5(3) . . ?
O5B" C9B O6B" 122.6(4) . . ?
O5B C9B O6B 122.0(4) . . ?
O5B C9B C8B 122.6(4) . . ?
O6B C9B C8B 115.0(4) . . ?
O5B" C9B C8B" 120.8(4) . . ?
O6B" C9B C8B" 115.0(4) . . ?

loop_
_geom_bond_atom_site_label_1
_geom_bond_atom_site_label_2
_geom_bond_distance
_geom_bond_site_symmetry_2
_geom_bond_publ_flag
P1A C7A 1.776(5) . ?
P1A C1A 1.794(9) . ?
P1A C4A 1.844(4) . ?
P1A H1A 1.40 . ?
C1A C2A 1.496(9) . ?
C1A H11A 0.97 . ?
C1A H12A 0.97 . ?
P1A' C4A 1.653(10) . ?
P1A' C1A' 1.77(2) . ?
P1A' C7A' 1.834(14) . ?
P1A' H1A' 1.40 . ?
C1A' C2A 1.64(2) . ?
C1A' H11' 0.97 . ?
C1A' H12' 0.97 . ?
C2A C3A 1.496(4) . ?
C2A H21A 0.97 . ?
C2A H22A 0.97 . ?
C2A H21' 0.97 . ?
C2A H22' 0.97 . ?
C3A O1A 1.203(3) . ?
C3A O2A 1.313(3) . ?
O2A H2A 0.82 . ?
C4A C5A 1.522(4) . ?
C4A H41A 0.97 . ?
C4A H42A 0.97 . ?
C5A C6A 1.494(4) . ?
C5A H51A 0.97 . ?
C5A H52A 0.97 . ?
C6A O3A 1.197(3) . ?
C6A O4A 1.333(3) . ?
O4A H41A 0.82 . ?
C7A C8A 1.521(5) . ?
C7A H71A 0.97 . ?
C7A H72A 0.97 . ?
C8A C9A 1.506(5) . ?
C8A H81A 0.97 . ?
C8A H82A 0.97 . ?
O5A C9A 1.210(4) . ?
O6A C9A 1.312(4) . ?
O6A H6A 0.82 . ?
C7A' C8A' 1.51(2) . ?
C7A' H71' 0.97 . ?
C7A' H72' 0.97 . ?
C8A' C9A 1.472(9) . ?
C8A' H81' 0.97 . ?
C8A' H82' 0.97 . ?
O5A' C9A 1.245(9) . ?
O6A' C9A 1.318(10) . ?
O6A' H6A' 0.82 . ?
P1B C7B 1.751(9) . ?
P1B C1B 1.807(12) . ?
P1B C4B 1.850(9) . ?
P1B H1B 1.40 . ?
C1B C2B 1.549(10) . ?
C1B H11B 0.97 . ?
C1B H12B 0.97 . ?
P1B" C1B" 1.738(12) . ?
P1B" C4B 1.800(10) . ?
P1B" C7B" 1.863(11) . ?
P1B" H1B" 1.40 . ?
C1B" C2B 1.565(11) . ?
C1B" H11" 0.97 . ?
C1B" H12" 0.97 . ?
C2B C3B 1.491(4) . ?
C2B H21B 0.97 . ?
C2B H22B 0.97 . ?
C2B H21" 0.97 . ?
C2B H22" 0.97 . ?
C3B O1B 1.207(4) . ?
C3B O2B 1.329(3) . ?
O2B H2B 0.82 . ?
C4B C5B 1.516(4) . ?
C4B H41B 0.97 . ?
C4B H42B 0.97 . ?
C5B C6B 1.497(4) . ?
C5B H51B 0.97 . ?
C5B H52B 0.97 . ?
C6B O3B 1.203(3) . ?
C6B O4B 1.327(3) . ?
O4B H4B 0.82 . ?
C7B C8B 1.517(6) . ?
C7B H71B 0.97 . ?
C7B H72B 0.97 . ?
C8B C9B 1.485(6) . ?
C8B H81B 0.97 . ?
C8B H82B 0.97 . ?
O5B C9B 1.243(5) . ?
O6B C9B 1.307(5) . ?
O6B H6B 0.82 . ?
C7B" C8B" 1.512(8) . ?
C7B" H71" 0.97 . ?
C7B" H72" 0.97 . ?
C8B" C9B 1.496(6) . ?
C8B" H81" 0.97 . ?
C8B" H82" 0.97 . ?
O5B" C9B 1.248(6) . ?
O6B" C9B 1.295(5) . ?
O6B" H6B" 0.82 . ?

loop_
_geom_torsion_atom_site_label_1
_geom_torsion_atom_site_label_2
_geom_torsion_atom_site_label_3
_geom_torsion_atom_site_label_4
_geom_torsion
_geom_torsion_site_symmetry_1
_geom_torsion_site_symmetry_2
_geom_torsion_site_symmetry_3
_geom_torsion_site_symmetry_4
_geom_torsion_publ_flag
C7A P1A C1A C2A -69.6(5) . . . . ?
C4A P1A C1A C2A 163.7(4) . . . . ?
C4A P1A' C1A' C2A 175.2(7) . . . . ?
C7A' P1A' C1A' C2A -61.1(12) . . . . ?
P1A C1A C2A C3A -68.1(5) . . . . ?
P1A' C1A' C2A C3A -98.7(9) . . . . ?
C1A C2A C3A O1A 3.6(5) . . . . ?
C1A' C2A C3A O1A 13.4(7) . . . . ?
C1A C2A C3A O2A -176.3(4) . . . . ?
C1A' C2A C3A O2A -166.5(6) . . . . ?
C1A' P1A' C4A C5A -135.3(8) . . . . ?
C7A' P1A' C4A C5A 104.5(6) . . . . ?
C7A P1A C4A C5A 77.1(3) . . . . ?
C1A P1A C4A C5A -156.8(3) . . . . ?
P1A' C4A C5A C6A 65.5(5) . . . . ?
P1A C4A C5A C6A 64.2(3) . . . . ?
C4A C5A C6A O3A -0.3(4) . . . . ?
C4A C5A C6A O4A 179.8(2) . . . . ?
C1A P1A C7A C8A -50.8(5) . . . . ?
C4A P1A C7A C8A 71.7(4) . . . . ?
P1A C7A C8A C9A -177.9(3) . . . . ?
C4A P1A' C7A' C8A' -95.3(11) . . . . ?
C1A' P1A' C7A' C8A' 140.4(12) . . . . ?
P1A' C7A' C8A' C9A 175.5(8) . . . . ?
C7A' C8A' C9A O5A' -9.9(13) . . . . ?
C7A' C8A' C9A O6A' 170.5(9) . . . . ?
C7A C8A C9A O5A 1.3(5) . . . . ?
C7A C8A C9A O6A -178.7(3) . . . . ?
C7B P1B C1B C2B 71.8(8) . . . . ?
C4B P1B C1B C2B -160.5(5) . . . . ?
C4B P1B" C1B" C2B 179.6(5) . . . . ?
C7B" P1B" C1B" C2B 60.2(8) . . . . ?
P1B C1B C2B C3B 67.9(7) . . . . ?
P1B" C1B" C2B C3B 100.9(6) . . . . ?
C1B C2B C3B O1B 3.6(6) . . . . ?
C1B" C2B C3B O1B -7.4(5) . . . . ?
C1B C2B C3B O2B -177.1(5) . . . . ?
C1B" C2B C3B O2B 171.9(4) . . . . ?
C1B" P1B" C4B C5B 129.9(6) . . . . ?
C7B" P1B" C4B C5B -110.8(4) . . . . ?
C7B P1B C4B C5B -80.6(5) . . . . ?
C1B P1B C4B C5B 151.7(4) . . . . ?
P1B" C4B C5B C6B -61.6(5) . . . . ?
P1B C4B C5B C6B -66.1(4) . . . . ?
C4B C5B C6B O3B 2.9(4) . . . . ?
C4B C5B C6B O4B -177.2(2) . . . . ?
C1B P1B C7B C8B 54.0(8) . . . . ?
C4B P1B C7B C8B -68.1(6) . . . . ?
P1B C7B C8B C9B 174.9(5) . . . . ?
C1B" P1B" C7B" C8B" -158.0(6) . . . . ?
C4B P1B" C7B" C8B" 79.6(5) . . . . ?
P1B" C7B" C8B" C9B -177.9(5) . . . . ?
C7B C8B C9B O5B 5.1(6) . . . . ?
C7B C8B C9B O6B 177.8(4) . . . . ?
C7B" C8B" C9B O5B" 32.0(7) . . . . ?
C7B" C8B" C9B O6B" -162.1(5) . . . . ?
